data_4132796
loop_
_publ_author_name
'Panda, Santanu'
'Ready, Joseph M.'

_publ_section_title
;
 Tandem Allylation/1,2-Boronate Rearrangement for the Asymmetric Synthesis
 of Indolines with Adjacent Quaternary Stereocenters.
;
_journal_issue 41
_journal_name_full 'Journal of the American Chemical Society'
_journal_page_first 13242
_journal_page_last 13252
_journal_paper_doi 10.1021/jacs.8b06629
_journal_volume 140
_journal_year 2018
_chemical_absolute_configuration ad
_chemical_formula_moiety 'C25 H32 B N O2'
_chemical_formula_sum 'C25 H32 B N O2'
_chemical_formula_weight 389.32
_space_group_crystal_system orthorhombic
_space_group_IT_number 19
_space_group_name_Hall 'P 2ac 2ab'
_space_group_name_H-M_alt 'P 21 21 21'
_atom_sites_solution_hydrogens geom
_audit_creation_method SHELXL-2016/6
_cell_angle_alpha 90
_cell_angle_beta 90
_cell_angle_gamma 90
_cell_formula_units_Z 4
_cell_length_a 9.25470(10)
_cell_length_b 14.4223(3)
_cell_length_c 16.4644(2)
_cell_measurement_reflns_used 29263
_cell_measurement_temperature 100(2)
_cell_measurement_theta_max 75.7
_cell_measurement_theta_min 3.05
_cell_volume 2197.57(6)
_computing_cell_refinement 'CrysAlisPro V 1.171.39.46, Agilent Technologies'
_computing_data_collection 'CrysAlisPro V 1.171.39.46, Agilent Technologies'
_computing_data_reduction 'CrysAlisPro V 1.171.39.46, Agilent Technologies'
_computing_molecular_graphics 'XP SHELXTL/PC, Siemens Analytical'
_computing_publication_material 'Shelxl-2016/6, Sheldrick, G. M.'
_computing_structure_refinement 'Shelxl-2016/6, Sheldrick, G. M.'
_computing_structure_solution
;

SHELXT. Sheldrick, G. M. (2015). Acta Cryst. A71, 3-8. 
;
_diffrn_ambient_temperature 100(2)
_diffrn_measured_fraction_theta_full 1.000
_diffrn_measured_fraction_theta_max 0.998
_diffrn_measurement_device_type 'Agilent SuperNova with Atlas S2 CCD'
_diffrn_measurement_method \w-scans
_diffrn_radiation_type CuK\a
_diffrn_radiation_wavelength 1.54184
_diffrn_reflns_av_R_equivalents 0.0495
_diffrn_reflns_av_unetI/netI 0.0198
_diffrn_reflns_Laue_measured_fraction_full 1.000
_diffrn_reflns_Laue_measured_fraction_max 0.998
_diffrn_reflns_limit_h_max 11
_diffrn_reflns_limit_h_min -11
_diffrn_reflns_limit_k_max 18
_diffrn_reflns_limit_k_min -17
_diffrn_reflns_limit_l_max 20
_diffrn_reflns_limit_l_min -20
_diffrn_reflns_number 36087
_diffrn_reflns_point_group_measured_fraction_full 1.000
_diffrn_reflns_point_group_measured_fraction_max 0.999
_diffrn_reflns_theta_full 67.684
_diffrn_reflns_theta_max 75.697
_diffrn_reflns_theta_min 4.075
_diffrn_source 'sealed microfocus tube'
_exptl_absorpt_coefficient_mu 0.563
_exptl_absorpt_correction_T_max 1.00
_exptl_absorpt_correction_T_min 0.550
_exptl_absorpt_correction_type multi-scan
_exptl_absorpt_process_details
;
CrysAlisPro 1.171.39.46 (Rigaku Oxford Diffraction, 2018)
Empirical absorption correction using spherical harmonics,
 implemented in SCALE3 ABSPACK scaling algorithm.
;
_exptl_crystal_colour colorless
_exptl_crystal_density_diffrn 1.177
_exptl_crystal_description prism
_exptl_crystal_F_000 840
_exptl_crystal_size_max 0.290
_exptl_crystal_size_mid 0.180
_exptl_crystal_size_min 0.120
_refine_diff_density_max 0.273
_refine_diff_density_min -0.238
_refine_diff_density_rms 0.042
_refine_ls_abs_structure_details
;
 Refined as an inversion twin.  The Hooft y-parameter refined to 0.07(4), 
while the Parson z-parameter was 0.07(4).
;
_refine_ls_abs_structure_Flack 0.08(19)
_refine_ls_extinction_method none
_refine_ls_goodness_of_fit_ref 1.019
_refine_ls_hydrogen_treatment constr
_refine_ls_matrix_type full
_refine_ls_number_parameters 269
_refine_ls_number_reflns 4561
_refine_ls_number_restraints 0
_refine_ls_restrained_S_all 1.019
_refine_ls_R_factor_all 0.0345
_refine_ls_R_factor_gt 0.0343
_refine_ls_shift/su_max 0.000
_refine_ls_shift/su_mean 0.000
_refine_ls_structure_factor_coef Fsqd
_refine_ls_weighting_details 'w=1/[\s^2^(Fo^2^)+(0.0570P)^2^+0.4180P] where P=(Fo^2^+2Fc^2^)/3'
_refine_ls_weighting_scheme calc
_refine_ls_wR_factor_gt 0.0866
_refine_ls_wR_factor_ref 0.0868
_reflns_Friedel_coverage 0.760
_reflns_Friedel_fraction_full 1.000
_reflns_Friedel_fraction_max 0.999
_reflns_number_gt 4508
_reflns_number_total 4561
_reflns_threshold_expression 'I > 2\s(I)'
_cod_data_source_file ja8b06629_si_002.cif
_cod_data_source_block shelx
_cod_database_code 4132796
_shelx_shelxl_version_number 2016/6
_shelx_space_group_comment
;
The symmetry employed for this shelxl refinement is uniquely defined
by the following loop, which should always be used as a source of
symmetry information in preference to the above space-group names.
They are only intended as comments.
;
_shelx_estimated_absorpt_t_min 0.854
_shelx_estimated_absorpt_t_max 0.936

loop_
_space_group_symop_operation_xyz
'x, y, z'
'-x+1/2, -y, z+1/2'
'-x, y+1/2, -z+1/2'
'x+1/2, -y+1/2, -z'

loop_
_atom_site_label
_atom_site_type_symbol
_atom_site_fract_x
_atom_site_fract_y
_atom_site_fract_z
_atom_site_U_iso_or_equiv
_atom_site_adp_type
_atom_site_occupancy
_atom_site_site_symmetry_order
_atom_site_calc_flag
_atom_site_refinement_flags_posn
_atom_site_refinement_flags_adp
C1 C 0.40175(17) 0.45496(10) 0.55557(9) 0.0152(3) Uani 1 1 d . .
C2 C 0.36104(17) 0.39696(10) 0.47639(9) 0.0152(3) Uani 1 1 d . .
C3 C 0.45682(17) 0.44405(10) 0.41386(9) 0.0156(3) Uani 1 1 d . .
C4 C 0.44686(18) 0.44760(11) 0.33024(9) 0.0183(3) Uani 1 1 d . .
H4 H 0.368262 0.419041 0.302833 0.022 Uiso 1 1 calc R U
C5 C 0.55513(19) 0.49426(11) 0.28635(9) 0.0197(3) Uani 1 1 d . .
H5 H 0.548702 0.498520 0.228884 0.024 Uiso 1 1 calc R U
C6 C 0.67087(18) 0.53394(11) 0.32652(10) 0.0198(3) Uani 1 1 d . .
H6 H 0.744463 0.563711 0.295895 0.024 Uiso 1 1 calc R U
C7 C 0.68211(17) 0.53123(11) 0.41148(9) 0.0181(3) Uani 1 1 d . .
H7 H 0.761649 0.558764 0.438837 0.022 Uiso 1 1 calc R U
C8 C 0.57227(17) 0.48664(10) 0.45425(9) 0.0158(3) Uani 1 1 d . .
C9 C 0.30817(18) 0.54329(10) 0.56169(9) 0.0165(3) Uani 1 1 d . .
C10 C 0.1797(2) 0.54413(12) 0.60642(11) 0.0249(4) Uani 1 1 d . .
H10 H 0.150192 0.489815 0.634515 0.030 Uiso 1 1 calc R U
C11 C 0.0946(2) 0.62359(13) 0.61028(12) 0.0300(4) Uani 1 1 d . .
H11 H 0.007518 0.622659 0.640782 0.036 Uiso 1 1 calc R U
C12 C 0.1351(2) 0.70390(12) 0.57034(10) 0.0251(4) Uani 1 1 d . .
H12 H 0.077139 0.758123 0.573851 0.030 Uiso 1 1 calc R U
C13 C 0.2615(2) 0.70405(11) 0.52512(10) 0.0211(3) Uani 1 1 d . .
H13 H 0.290235 0.758563 0.497055 0.025 Uiso 1 1 calc R U
C14 C 0.34639(19) 0.62447(11) 0.52076(9) 0.0192(3) Uani 1 1 d . .
H14 H 0.432306 0.625435 0.489193 0.023 Uiso 1 1 calc R U
C15 C 0.20035(18) 0.39745(11) 0.45505(9) 0.0187(3) Uani 1 1 d . .
H15A H 0.169665 0.460980 0.442883 0.028 Uiso 1 1 calc R U
H15B H 0.144534 0.373622 0.501128 0.028 Uiso 1 1 calc R U
H15C H 0.183797 0.358049 0.407455 0.028 Uiso 1 1 calc R U
C16 C 0.41255(18) 0.29451(10) 0.48780(9) 0.0173(3) Uani 1 1 d . .
H16A H 0.508081 0.294941 0.514852 0.021 Uiso 1 1 calc R U
H16B H 0.343937 0.262339 0.524333 0.021 Uiso 1 1 calc R U
C17 C 0.42448(19) 0.24037(11) 0.41028(10) 0.0204(3) Uani 1 1 d . .
H17 H 0.502564 0.254704 0.374990 0.024 Uiso 1 1 calc R U
C18 C 0.3348(2) 0.17450(13) 0.38757(12) 0.0303(4) Uani 1 1 d . .
H18A H 0.255388 0.158245 0.421277 0.036 Uiso 1 1 calc R U
H18B H 0.349351 0.143206 0.337463 0.036 Uiso 1 1 calc R U
C19 C 0.63960(18) 0.53725(11) 0.59180(9) 0.0197(3) Uani 1 1 d . .
H19A H 0.742667 0.524441 0.584010 0.029 Uiso 1 1 calc R U
H19B H 0.612936 0.524298 0.648276 0.029 Uiso 1 1 calc R U
H19C H 0.620081 0.602530 0.579461 0.029 Uiso 1 1 calc R U
C20 C 0.30585(19) 0.28370(11) 0.72445(9) 0.0186(3) Uani 1 1 d . .
C21 C 0.44628(19) 0.32932(11) 0.75869(9) 0.0190(3) Uani 1 1 d . .
C22 C 0.3316(2) 0.18855(11) 0.68699(10) 0.0242(4) Uani 1 1 d . .
H22A H 0.245677 0.169504 0.656462 0.036 Uiso 1 1 calc R U
H22B H 0.350872 0.143416 0.730145 0.036 Uiso 1 1 calc R U
H22C H 0.414799 0.191528 0.650267 0.036 Uiso 1 1 calc R U
C23 C 0.1804(2) 0.27993(13) 0.78413(10) 0.0244(4) Uani 1 1 d . .
H23A H 0.152412 0.343128 0.799348 0.037 Uiso 1 1 calc R U
H23B H 0.209834 0.245671 0.832785 0.037 Uiso 1 1 calc R U
H23C H 0.098063 0.248581 0.758663 0.037 Uiso 1 1 calc R U
C24 C 0.5590(2) 0.26091(13) 0.78831(12) 0.0278(4) Uani 1 1 d . .
H24A H 0.589789 0.221452 0.743050 0.042 Uiso 1 1 calc R U
H24B H 0.517517 0.222252 0.831350 0.042 Uiso 1 1 calc R U
H24C H 0.642513 0.294824 0.809672 0.042 Uiso 1 1 calc R U
C25 C 0.4159(2) 0.40379(13) 0.82237(10) 0.0257(4) Uani 1 1 d . .
H25A H 0.504509 0.438923 0.833089 0.039 Uiso 1 1 calc R U
H25B H 0.382794 0.374353 0.872683 0.039 Uiso 1 1 calc R U
H25C H 0.340914 0.445872 0.802194 0.039 Uiso 1 1 calc R U
B1 B 0.39043(19) 0.39206(12) 0.63559(10) 0.0153(3) Uani 1 1 d . .
N1 N 0.55529(15) 0.47866(9) 0.53793(8) 0.0160(3) Uani 1 1 d . .
O1 O 0.26715(13) 0.34663(8) 0.65795(6) 0.0173(2) Uani 1 1 d . .
O2 O 0.50367(12) 0.37798(8) 0.68730(6) 0.0175(2) Uani 1 1 d . .

loop_
_atom_site_aniso_label
_atom_site_aniso_U_11
_atom_site_aniso_U_22
_atom_site_aniso_U_33
_atom_site_aniso_U_23
_atom_site_aniso_U_13
_atom_site_aniso_U_12
C1 0.0196(7) 0.0123(7) 0.0136(6) 0.0003(5) -0.0001(6) -0.0004(6)
C2 0.0187(7) 0.0144(7) 0.0125(6) -0.0002(5) -0.0002(5) -0.0007(6)
C3 0.0184(7) 0.0118(7) 0.0167(7) 0.0008(5) 0.0015(6) 0.0002(5)
C4 0.0209(7) 0.0171(7) 0.0171(7) -0.0002(6) -0.0012(6) -0.0003(6)
C5 0.0253(8) 0.0197(7) 0.0140(7) 0.0027(6) 0.0016(6) 0.0004(6)
C6 0.0230(8) 0.0166(7) 0.0197(7) 0.0019(6) 0.0043(6) -0.0007(6)
C7 0.0199(7) 0.0151(7) 0.0193(7) -0.0013(6) 0.0000(6) -0.0015(6)
C8 0.0193(7) 0.0124(6) 0.0157(7) -0.0004(5) -0.0002(6) 0.0020(6)
C9 0.0224(7) 0.0144(7) 0.0127(6) -0.0005(6) -0.0019(6) 0.0020(6)
C10 0.0292(9) 0.0191(8) 0.0265(8) 0.0064(6) 0.0075(7) 0.0047(7)
C11 0.0306(9) 0.0261(9) 0.0331(9) 0.0052(7) 0.0110(8) 0.0091(8)
C12 0.0319(9) 0.0185(8) 0.0247(8) -0.0001(6) -0.0013(7) 0.0095(7)
C13 0.0312(9) 0.0144(7) 0.0176(7) 0.0018(6) -0.0038(6) 0.0010(6)
C14 0.0251(8) 0.0159(7) 0.0165(7) -0.0007(6) 0.0001(6) 0.0015(6)
C15 0.0181(7) 0.0202(7) 0.0179(7) 0.0006(6) -0.0004(6) -0.0016(6)
C16 0.0217(8) 0.0136(7) 0.0167(7) -0.0002(5) -0.0005(6) -0.0007(6)
C17 0.0252(8) 0.0171(7) 0.0189(7) -0.0012(6) 0.0036(6) 0.0011(6)
C18 0.0315(10) 0.0260(9) 0.0333(9) -0.0130(8) -0.0012(8) 0.0009(7)
C19 0.0243(8) 0.0181(7) 0.0166(7) -0.0018(6) -0.0020(6) -0.0043(6)
C20 0.0225(8) 0.0178(7) 0.0155(7) 0.0049(6) -0.0026(6) -0.0026(6)
C21 0.0220(8) 0.0200(7) 0.0150(7) 0.0050(6) -0.0012(6) -0.0040(6)
C22 0.0321(9) 0.0164(7) 0.0240(8) 0.0036(6) -0.0030(7) -0.0026(7)
C23 0.0245(9) 0.0295(9) 0.0191(7) 0.0057(6) 0.0000(6) -0.0072(7)
C24 0.0271(9) 0.0257(8) 0.0306(9) 0.0124(7) -0.0086(7) -0.0042(7)
C25 0.0294(9) 0.0308(9) 0.0168(7) -0.0024(7) 0.0012(7) -0.0076(7)
B1 0.0207(8) 0.0118(7) 0.0134(7) -0.0019(6) 0.0013(6) 0.0017(6)
N1 0.0188(6) 0.0149(6) 0.0144(6) -0.0004(5) 0.0001(5) -0.0013(5)
O1 0.0210(6) 0.0161(5) 0.0148(5) 0.0031(4) -0.0010(4) -0.0010(4)
O2 0.0202(6) 0.0173(5) 0.0150(5) 0.0041(4) 0.0010(4) -0.0004(4)

loop_
_atom_type_symbol
_atom_type_description
_atom_type_scat_dispersion_real
_atom_type_scat_dispersion_imag
_atom_type_scat_source
C C 0.0181 0.0091 'International Tables Vol C Tables 4.2.6.8 and 6.1.1.4'
H H 0.0000 0.0000 'International Tables Vol C Tables 4.2.6.8 and 6.1.1.4'
B B 0.0090 0.0039 'International Tables Vol C Tables 4.2.6.8 and 6.1.1.4'
N N 0.0311 0.0180 'International Tables Vol C Tables 4.2.6.8 and 6.1.1.4'
O O 0.0492 0.0322 'International Tables Vol C Tables 4.2.6.8 and 6.1.1.4'

loop_
_geom_angle_atom_site_label_1
_geom_angle_atom_site_label_2
_geom_angle_atom_site_label_3
_geom_angle
N1 C1 C9 111.01(12)
N1 C1 C2 100.74(11)
C9 C1 C2 110.72(12)
N1 C1 B1 110.63(12)
C9 C1 B1 112.13(12)
C2 C1 B1 111.08(12)
C3 C2 C15 114.20(13)
C3 C2 C16 109.03(13)
C15 C2 C16 109.18(13)
C3 C2 C1 100.47(12)
C15 C2 C1 114.56(13)
C16 C2 C1 109.00(12)
C4 C3 C8 120.54(15)
C4 C3 C2 130.80(15)
C8 C3 C2 108.63(13)
C3 C4 C5 118.84(15)
C3 C4 H4 120.6
C5 C4 H4 120.6
C6 C5 C4 120.26(14)
C6 C5 H5 119.9
C4 C5 H5 119.9
C5 C6 C7 121.51(15)
C5 C6 H6 119.2
C7 C6 H6 119.2
C8 C7 C6 117.55(15)
C8 C7 H7 121.2
C6 C7 H7 121.2
N1 C8 C7 128.37(14)
N1 C8 C3 110.35(14)
C7 C8 C3 121.25(14)
C14 C9 C10 117.52(15)
C14 C9 C1 121.21(14)
C10 C9 C1 121.23(14)
C11 C10 C9 120.81(16)
C11 C10 H10 119.6
C9 C10 H10 119.6
C12 C11 C10 120.96(17)
C12 C11 H11 119.5
C10 C11 H11 119.5
C11 C12 C13 119.00(16)
C11 C12 H12 120.5
C13 C12 H12 120.5
C12 C13 C14 120.16(15)
C12 C13 H13 119.9
C14 C13 H13 119.9
C13 C14 C9 121.54(16)
C13 C14 H14 119.2
C9 C14 H14 119.2
C2 C15 H15A 109.5
C2 C15 H15B 109.5
H15A C15 H15B 109.5
C2 C15 H15C 109.5
H15A C15 H15C 109.5
H15B C15 H15C 109.5
C17 C16 C2 114.33(13)
C17 C16 H16A 108.7
C2 C16 H16A 108.7
C17 C16 H16B 108.7
C2 C16 H16B 108.7
H16A C16 H16B 107.6
C18 C17 C16 124.81(16)
C18 C17 H17 117.6
C16 C17 H17 117.6
C17 C18 H18A 120.0
C17 C18 H18B 120.0
H18A C18 H18B 120.0
N1 C19 H19A 109.5
N1 C19 H19B 109.5
H19A C19 H19B 109.5
N1 C19 H19C 109.5
H19A C19 H19C 109.5
H19B C19 H19C 109.5
O1 C20 C23 108.52(13)
O1 C20 C22 107.06(12)
C23 C20 C22 110.40(14)
O1 C20 C21 102.23(12)
C23 C20 C21 114.64(13)
C22 C20 C21 113.29(14)
O2 C21 C24 108.64(14)
O2 C21 C25 106.26(13)
C24 C21 C25 111.31(15)
O2 C21 C20 102.33(11)
C24 C21 C20 114.48(14)
C25 C21 C20 113.01(14)
C20 C22 H22A 109.5
C20 C22 H22B 109.5
H22A C22 H22B 109.5
C20 C22 H22C 109.5
H22A C22 H22C 109.5
H22B C22 H22C 109.5
C20 C23 H23A 109.5
C20 C23 H23B 109.5
H23A C23 H23B 109.5
C20 C23 H23C 109.5
H23A C23 H23C 109.5
H23B C23 H23C 109.5
C21 C24 H24A 109.5
C21 C24 H24B 109.5
H24A C24 H24B 109.5
C21 C24 H24C 109.5
H24A C24 H24C 109.5
H24B C24 H24C 109.5
C21 C25 H25A 109.5
C21 C25 H25B 109.5
H25A C25 H25B 109.5
C21 C25 H25C 109.5
H25A C25 H25C 109.5
H25B C25 H25C 109.5
O2 B1 O1 113.68(13)
O2 B1 C1 123.12(14)
O1 B1 C1 123.20(14)
C8 N1 C19 119.73(13)
C8 N1 C1 108.65(12)
C19 N1 C1 121.78(13)
B1 O1 C20 107.10(12)
B1 O2 C21 107.01(12)

loop_
_geom_bond_atom_site_label_1
_geom_bond_atom_site_label_2
_geom_bond_distance
C1 N1 1.490(2)
C1 C9 1.544(2)
C1 C2 1.594(2)
C1 B1 1.603(2)
C2 C3 1.519(2)
C2 C15 1.528(2)
C2 C16 1.564(2)
C3 C4 1.381(2)
C3 C8 1.400(2)
C4 C5 1.407(2)
C4 H4 0.9500
C5 C6 1.383(2)
C5 H5 0.9500
C6 C7 1.403(2)
C6 H6 0.9500
C7 C8 1.394(2)
C7 H7 0.9500
C8 N1 1.3914(19)
C9 C14 1.397(2)
C9 C10 1.398(2)
C10 C11 1.392(2)
C10 H10 0.9500
C11 C12 1.383(3)
C11 H11 0.9500
C12 C13 1.387(3)
C12 H12 0.9500
C13 C14 1.393(2)
C13 H13 0.9500
C14 H14 0.9500
C15 H15A 0.9800
C15 H15B 0.9800
C15 H15C 0.9800
C16 C17 1.500(2)
C16 H16A 0.9900
C16 H16B 0.9900
C17 C18 1.316(3)
C17 H17 0.9500
C18 H18A 0.9500
C18 H18B 0.9500
C19 N1 1.4524(19)
C19 H19A 0.9800
C19 H19B 0.9800
C19 H19C 0.9800
C20 O1 1.4666(18)
C20 C23 1.522(2)
C20 C22 1.523(2)
C20 C21 1.562(2)
C21 O2 1.4684(18)
C21 C24 1.516(2)
C21 C25 1.527(2)
C22 H22A 0.9800
C22 H22B 0.9800
C22 H22C 0.9800
C23 H23A 0.9800
C23 H23B 0.9800
C23 H23C 0.9800
C24 H24A 0.9800
C24 H24B 0.9800
C24 H24C 0.9800
C25 H25A 0.9800
C25 H25B 0.9800
C25 H25C 0.9800
B1 O2 1.365(2)
B1 O1 1.366(2)

loop_
_geom_torsion_atom_site_label_1
_geom_torsion_atom_site_label_2
_geom_torsion_atom_site_label_3
_geom_torsion_atom_site_label_4
_geom_torsion
N1 C1 C2 C3 -31.35(13)
C9 C1 C2 C3 86.16(14)
B1 C1 C2 C3 -148.57(13)
N1 C1 C2 C15 -154.23(12)
C9 C1 C2 C15 -36.72(17)
B1 C1 C2 C15 88.55(16)
N1 C1 C2 C16 83.13(14)
C9 C1 C2 C16 -159.37(13)
B1 C1 C2 C16 -34.10(17)
C15 C2 C3 C4 -35.5(2)
C16 C2 C3 C4 87.0(2)
C1 C2 C3 C4 -158.58(16)
C15 C2 C3 C8 146.26(14)
C16 C2 C3 C8 -91.32(14)
C1 C2 C3 C8 23.13(16)
C8 C3 C4 C5 0.4(2)
C2 C3 C4 C5 -177.74(15)
C3 C4 C5 C6 1.4(2)
C4 C5 C6 C7 -1.7(2)
C5 C6 C7 C8 0.2(2)
C6 C7 C8 N1 -176.61(15)
C6 C7 C8 C3 1.6(2)
C4 C3 C8 N1 176.58(14)
C2 C3 C8 N1 -4.92(17)
C4 C3 C8 C7 -1.9(2)
C2 C3 C8 C7 176.58(14)
N1 C1 C9 C14 26.6(2)
C2 C1 C9 C14 -84.39(17)
B1 C1 C9 C14 150.93(14)
N1 C1 C9 C10 -155.34(14)
C2 C1 C9 C10 93.65(17)
B1 C1 C9 C10 -31.0(2)
C14 C9 C10 C11 -0.6(3)
C1 C9 C10 C11 -178.74(17)
C9 C10 C11 C12 -0.3(3)
C10 C11 C12 C13 0.9(3)
C11 C12 C13 C14 -0.5(3)
C12 C13 C14 C9 -0.5(3)
C10 C9 C14 C13 1.0(2)
C1 C9 C14 C13 179.14(14)
C3 C2 C16 C17 -52.76(18)
C15 C2 C16 C17 72.63(17)
C1 C2 C16 C17 -161.55(13)
C2 C16 C17 C18 -107.1(2)
O1 C20 C21 O2 -27.05(15)
C23 C20 C21 O2 -144.25(14)
C22 C20 C21 O2 87.79(15)
O1 C20 C21 C24 -144.38(14)
C23 C20 C21 C24 98.43(17)
C22 C20 C21 C24 -29.53(19)
O1 C20 C21 C25 86.78(15)
C23 C20 C21 C25 -30.41(19)
C22 C20 C21 C25 -158.37(14)
N1 C1 B1 O2 11.2(2)
C9 C1 B1 O2 -113.30(16)
C2 C1 B1 O2 122.23(15)
N1 C1 B1 O1 -167.98(14)
C9 C1 B1 O1 67.50(18)
C2 C1 B1 O1 -56.98(19)
C7 C8 N1 C19 14.4(2)
C3 C8 N1 C19 -163.99(14)
C7 C8 N1 C1 160.76(15)
C3 C8 N1 C1 -17.60(17)
C9 C1 N1 C8 -86.44(14)
C2 C1 N1 C8 30.85(14)
B1 C1 N1 C8 148.40(12)
C9 C1 N1 C19 59.12(17)
C2 C1 N1 C19 176.41(12)
B1 C1 N1 C19 -66.03(17)
O2 B1 O1 C20 -9.60(17)
C1 B1 O1 C20 169.67(13)
C23 C20 O1 B1 144.17(14)
C22 C20 O1 B1 -96.66(15)
C21 C20 O1 B1 22.67(15)
O1 B1 O2 C21 -9.19(17)
C1 B1 O2 C21 171.54(13)
C24 C21 O2 B1 143.87(14)
C25 C21 O2 B1 -96.27(15)
C20 C21 O2 B1 22.44(15)
